data_4134627
loop_
_publ_author_name
'Au, Yik Ki'
'Lyu, Hairong'
'Quan, Yangjian'
'Xie, Zuowei'

_publ_section_title
;
 Copper-Catalyzed Electrochemical Selective B-H Oxygenation of
 <i>o</i>-Carboranes at Room Temperature.
;
_journal_name_full 'Journal of the American Chemical Society'
_journal_paper_doi 10.1021/jacs.0c02490
_journal_year 2020
_chemical_formula_sum 'C22 H29 B10 N2 O2'
_chemical_formula_weight 461.57
_space_group_crystal_system orthorhombic
_space_group_IT_number 56
_space_group_name_Hall '-P 2ab 2ac'
_space_group_name_H-M_alt 'P c c n'
_atom_sites_solution_hydrogens geom
_audit_creation_method SHELXL-2014/6
_cell_angle_alpha 90
_cell_angle_beta 90
_cell_angle_gamma 90
_cell_formula_units_Z 8
_cell_length_a 19.9522(10)
_cell_length_b 13.7412(6)
_cell_length_c 18.6004(8)
_cell_measurement_reflns_used 1358
_cell_measurement_temperature 293(2)
_cell_measurement_theta_max 15
_cell_measurement_theta_min 15
_cell_volume 5099.6(4)
_computing_cell_refinement 'BRUKER D8VENTURE DIFFRACTOMETER'
_computing_data_collection 'BRUKER D8VENTURE DIFFRACTOMETER'
_computing_data_reduction 'BRUKER D8VENTURE DIFFRACTOMETER'
_computing_molecular_graphics 'BRUKER SHELXTL'
_computing_publication_material 'BRUKER SHELXTL'
_computing_structure_refinement 'SHELXL-2014/6 (Sheldrick, 2014)'
_diffrn_ambient_temperature 293(2)
_diffrn_measured_fraction_theta_full 0.998
_diffrn_measured_fraction_theta_max 0.998
_diffrn_measurement_device_type 'BRUKER D8VENTURE DIFFRACTOMETER'
_diffrn_measurement_method 'PHI & OMEGA SCAN'
_diffrn_radiation_type MoK\a
_diffrn_radiation_wavelength 0.71073
_diffrn_reflns_av_R_equivalents 0.0574
_diffrn_reflns_av_unetI/netI 0.0197
_diffrn_reflns_Laue_measured_fraction_full 0.998
_diffrn_reflns_Laue_measured_fraction_max 0.998
_diffrn_reflns_limit_h_max 23
_diffrn_reflns_limit_h_min -23
_diffrn_reflns_limit_k_max 16
_diffrn_reflns_limit_k_min -16
_diffrn_reflns_limit_l_max 22
_diffrn_reflns_limit_l_min -22
_diffrn_reflns_number 90635
_diffrn_reflns_point_group_measured_fraction_full 0.998
_diffrn_reflns_point_group_measured_fraction_max 0.998
_diffrn_reflns_theta_full 25.242
_diffrn_reflns_theta_max 25.248
_diffrn_reflns_theta_min 2.106
_exptl_absorpt_coefficient_mu 0.069
_exptl_absorpt_correction_T_max 0.7456
_exptl_absorpt_correction_T_min 0.6307
_exptl_absorpt_correction_type multi-scan
_exptl_crystal_colour colourless
_exptl_crystal_density_diffrn 1.202
_exptl_crystal_description block
_exptl_crystal_F_000 1928
_exptl_crystal_size_max 0.500
_exptl_crystal_size_mid 0.400
_exptl_crystal_size_min 0.300
_refine_diff_density_max 0.795
_refine_diff_density_min -0.499
_refine_diff_density_rms 0.064
_refine_ls_extinction_coef 0.019(2)
_refine_ls_extinction_expression Fc^*^=kFc[1+0.001xFc^2^\l^3^/sin(2\q)]^-1/4^
_refine_ls_extinction_method SHELXL
_refine_ls_goodness_of_fit_ref 1.071
_refine_ls_hydrogen_treatment constr
_refine_ls_matrix_type full
_refine_ls_number_parameters 335
_refine_ls_number_reflns 4620
_refine_ls_number_restraints 0
_refine_ls_restrained_S_all 1.071
_refine_ls_R_factor_all 0.1233
_refine_ls_R_factor_gt 0.0967
_refine_ls_shift/su_max 0.000
_refine_ls_shift/su_mean 0.000
_refine_ls_structure_factor_coef Fsqd
_refine_ls_weighting_details 'w=1/[\s^2^(Fo^2^)+(0.1172P)^2^+7.4672P] where P=(Fo^2^+2Fc^2^)/3'
_refine_ls_weighting_scheme calc
_refine_ls_wR_factor_gt 0.2609
_refine_ls_wR_factor_ref 0.2882
_reflns_Friedel_coverage 0.000
_reflns_number_gt 3365
_reflns_number_total 4620
_reflns_threshold_expression 'I > 2\s(I)'
_cod_data_source_file ja0c02490_si_003.cif
_cod_data_source_block 3af
_cod_database_code 4134627
_shelx_space_group_comment
;
The symmetry employed for this shelxl refinement is uniquely defined
by the following loop, which should always be used as a source of
symmetry information in preference to the above space-group names.
They are only intended as comments.
;
_shelx_estimated_absorpt_t_min 0.966
_shelx_estimated_absorpt_t_max 0.980
_shelxl_version_number 2014/6

loop_
_space_group_symop_operation_xyz
'x, y, z'
'-x+1/2, -y+1/2, z'
'-x, y+1/2, -z+1/2'
'x+1/2, -y, -z+1/2'
'-x, -y, -z'
'x-1/2, y-1/2, -z'
'x, -y-1/2, z-1/2'
'-x-1/2, y, z-1/2'

loop_
_atom_site_label
_atom_site_type_symbol
_atom_site_fract_x
_atom_site_fract_y
_atom_site_fract_z
_atom_site_U_iso_or_equiv
_atom_site_adp_type
_atom_site_occupancy
_atom_site_site_symmetry_order
_atom_site_calc_flag
_atom_site_refinement_flags_posn
_atom_site_refinement_flags_adp
_atom_site_refinement_flags_occupancy
_atom_site_disorder_assembly
_atom_site_disorder_group
O1 O 0.59801(16) 0.2193(2) 0.22537(15) 0.0776(9) Uani 1 1 d . . . . .
O2 O 0.4448(3) 0.2321(4) 0.0481(2) 0.0428(13) Uani 0.5 1 d . . P A 1
O2' O 0.4406(5) 0.2753(9) 0.0857(7) 0.153(5) Uani 0.5 1 d . . P A 2
N1 N 0.58789(16) 0.2408(3) 0.10587(18) 0.0650(9) Uani 1 1 d . . . . .
H1A H 0.5636 0.2249 0.0695 0.078 Uiso 1 1 calc R U . . .
N2 N 0.61580(17) 0.2722(3) -0.03158(18) 0.0678(10) Uani 1 1 d . . . . .
C1 C 0.50338(17) 0.1491(3) 0.16854(18) 0.0523(9) Uani 1 1 d . . . . .
C2 C 0.50979(19) 0.0277(3) 0.18209(19) 0.0557(10) Uani 1 1 d . . . . .
C11 C 0.56849(18) 0.2066(3) 0.1698(2) 0.0549(9) Uani 1 1 d . . . . .
C12 C 0.64386(18) 0.3001(3) 0.0916(2) 0.0587(10) Uani 1 1 d . . . . .
C13 C 0.6843(2) 0.3407(3) 0.1423(3) 0.0749(12) Uani 1 1 d . . . . .
H13A H 0.6754 0.3312 0.1909 0.090 Uiso 1 1 calc R U . . .
C14 C 0.7397(2) 0.3974(4) 0.1207(3) 0.0900(16) Uani 1 1 d . . . . .
H14A H 0.7671 0.4252 0.1555 0.108 Uiso 1 1 calc R U . . .
C15 C 0.7536(2) 0.4120(4) 0.0503(3) 0.0860(15) Uani 1 1 d . . . . .
H15A H 0.7906 0.4492 0.0372 0.103 Uiso 1 1 calc R U . . .
C16 C 0.7129(2) 0.3717(3) -0.0026(2) 0.0669(11) Uani 1 1 d . . . . .
C17 C 0.7249(2) 0.3826(4) -0.0765(3) 0.0842(14) Uani 1 1 d . . . . .
H17A H 0.7612 0.4193 -0.0923 0.101 Uiso 1 1 calc R U . . .
C18 C 0.6836(2) 0.3398(4) -0.1251(3) 0.0821(14) Uani 1 1 d . . . . .
H18A H 0.6915 0.3461 -0.1741 0.098 Uiso 1 1 calc R U . . .
C19 C 0.6291(2) 0.2862(3) -0.1000(2) 0.0762(13) Uani 1 1 d . . . . .
H19A H 0.6004 0.2587 -0.1337 0.091 Uiso 1 1 calc R U . . .
C20 C 0.65734(18) 0.3148(3) 0.0170(2) 0.0578(10) Uani 1 1 d . . . . .
C21 C 0.5779(2) -0.0198(3) 0.1876(2) 0.0610(10) Uani 1 1 d . . . . .
C22 C 0.6151(2) -0.0153(3) 0.2501(3) 0.0772(13) Uani 1 1 d . . . . .
H22A H 0.5993 0.0211 0.2888 0.093 Uiso 1 1 calc R U . . .
C23 C 0.6757(3) -0.0640(4) 0.2563(4) 0.1009(19) Uani 1 1 d . . . . .
H23A H 0.7001 -0.0589 0.2987 0.121 Uiso 1 1 calc R U . . .
C24 C 0.6995(3) -0.1174(5) 0.2032(5) 0.116(2) Uani 1 1 d . . . . .
H24A H 0.7397 -0.1508 0.2087 0.139 Uiso 1 1 calc R U . . .
C25 C 0.6646(3) -0.1233(4) 0.1399(5) 0.114(2) Uani 1 1 d . . . . .
H25A H 0.6815 -0.1605 0.1023 0.137 Uiso 1 1 calc R U . . .
C26 C 0.6029(3) -0.0734(4) 0.1311(3) 0.0949(16) Uani 1 1 d . . . . .
H26A H 0.5797 -0.0769 0.0878 0.114 Uiso 1 1 calc R U . . .
C27 C 0.4151(2) 0.3291(3) 0.0350(2) 0.0702(11) Uani 1 1 d . . . . .
C28 C 0.4496(6) 0.4124(7) 0.0747(6) 0.210(6) Uani 1 1 d . . . . .
H28A H 0.4410 0.4725 0.0500 0.315 Uiso 1 1 calc R U . A 2
H28B H 0.4324 0.4165 0.1228 0.315 Uiso 1 1 calc R U . A 2
H28C H 0.4970 0.4008 0.0762 0.315 Uiso 1 1 calc R U . A 2
C29 C 0.4349(4) 0.3391(7) -0.0434(3) 0.139(3) Uani 1 1 d . . . . .
H29A H 0.4059 0.3851 -0.0666 0.209 Uiso 1 1 calc R U . . .
H29B H 0.4804 0.3615 -0.0465 0.209 Uiso 1 1 calc R U . . .
H29C H 0.4311 0.2770 -0.0668 0.209 Uiso 1 1 calc R U . . .
C30 C 0.3390(3) 0.3270(5) 0.0424(4) 0.132(3) Uani 1 1 d . . . . .
H30A H 0.3193 0.3664 0.0054 0.198 Uiso 1 1 calc R U . . .
H30B H 0.3234 0.2612 0.0379 0.198 Uiso 1 1 calc R U . . .
H30C H 0.3265 0.3521 0.0887 0.198 Uiso 1 1 calc R U . . .
B3 B 0.4818(2) 0.1022(4) 0.2516(2) 0.0594(11) Uani 1 1 d . . . . .
H3 H 0.5100 0.1154 0.3015 0.071 Uiso 1 1 calc R U . . .
B4 B 0.4345(2) 0.1959(4) 0.2096(3) 0.0742(14) Uani 1 1 d . . . . .
B5 B 0.4341(2) 0.1773(5) 0.1117(3) 0.0811(17) Uani 1 1 d . . . . .
B6 B 0.4856(2) 0.0720(4) 0.0998(2) 0.0659(13) Uani 1 1 d . . . . .
H6 H 0.5172 0.0660 0.0516 0.079 Uiso 1 1 calc R U . . .
B7 B 0.4439(2) -0.0119(4) 0.2336(3) 0.0678(13) Uani 1 1 d . . . . .
H7 H 0.4470 -0.0730 0.2716 0.081 Uiso 1 1 calc R U . . .
B8 B 0.3943(2) 0.0930(4) 0.2501(3) 0.0754(15) Uani 1 1 d . . . . .
H8 H 0.3645 0.1001 0.2996 0.090 Uiso 1 1 calc R U . . .
B9 B 0.3650(3) 0.1383(5) 0.1666(3) 0.0862(18) Uani 1 1 d . . . . .
H9 H 0.3161 0.1748 0.1623 0.103 Uiso 1 1 calc R U . . .
B10 B 0.3980(3) 0.0607(5) 0.0976(3) 0.0854(19) Uani 1 1 d . . . . .
H10 H 0.3709 0.0454 0.0474 0.102 Uiso 1 1 calc R U . . .
B11 B 0.4460(3) -0.0296(4) 0.1397(3) 0.0769(15) Uani 1 1 d . . . . .
H11 H 0.4504 -0.1031 0.1168 0.092 Uiso 1 1 calc R U . . .
B12 B 0.3716(3) 0.0124(5) 0.1810(3) 0.0789(16) Uani 1 1 d . . . . .
H12 H 0.3264 -0.0331 0.1851 0.095 Uiso 1 1 calc R U . . .

loop_
_atom_site_aniso_label
_atom_site_aniso_U_11
_atom_site_aniso_U_22
_atom_site_aniso_U_33
_atom_site_aniso_U_23
_atom_site_aniso_U_13
_atom_site_aniso_U_12
O1 0.079(2) 0.091(2) 0.0629(17) 0.0120(15) -0.0180(15) -0.0353(17)
O2 0.053(3) 0.053(3) 0.023(2) -0.006(2) 0.002(2) -0.001(2)
O2' 0.086(6) 0.179(11) 0.193(11) 0.132(10) -0.056(8) -0.048(7)
N1 0.0540(18) 0.081(2) 0.0601(19) 0.0125(17) -0.0064(15) -0.0272(17)
N2 0.064(2) 0.075(2) 0.064(2) 0.0130(17) -0.0021(17) -0.0173(17)
C1 0.049(2) 0.058(2) 0.0497(19) 0.0078(16) -0.0056(15) -0.0105(17)
C2 0.059(2) 0.059(2) 0.050(2) 0.0084(16) -0.0011(16) -0.0178(18)
C11 0.050(2) 0.054(2) 0.060(2) 0.0083(17) -0.0076(17) -0.0109(17)
C12 0.046(2) 0.056(2) 0.074(3) 0.0074(19) -0.0024(18) -0.0140(17)
C13 0.066(3) 0.078(3) 0.080(3) 0.004(2) -0.003(2) -0.027(2)
C14 0.075(3) 0.081(3) 0.115(4) -0.003(3) -0.012(3) -0.038(3)
C15 0.068(3) 0.084(3) 0.105(4) 0.007(3) 0.005(3) -0.036(3)
C16 0.054(2) 0.058(2) 0.089(3) 0.016(2) 0.005(2) -0.0095(18)
C17 0.069(3) 0.084(3) 0.100(4) 0.020(3) 0.024(3) -0.015(2)
C18 0.079(3) 0.088(3) 0.079(3) 0.025(3) 0.015(3) -0.005(3)
C19 0.080(3) 0.084(3) 0.064(3) 0.016(2) -0.002(2) -0.014(2)
C20 0.047(2) 0.056(2) 0.070(2) 0.0132(18) -0.0005(18) -0.0086(16)
C21 0.059(2) 0.052(2) 0.072(3) 0.0075(18) 0.0100(19) -0.0127(18)
C22 0.064(3) 0.073(3) 0.094(3) 0.014(2) -0.007(2) -0.004(2)
C23 0.069(3) 0.084(4) 0.150(6) 0.029(4) -0.013(3) 0.002(3)
C24 0.072(4) 0.080(4) 0.195(8) 0.022(5) 0.003(5) -0.005(3)
C25 0.098(5) 0.080(4) 0.164(7) -0.015(4) 0.056(5) 0.002(3)
C26 0.085(4) 0.087(3) 0.112(4) -0.013(3) 0.018(3) -0.008(3)
C27 0.083(3) 0.069(3) 0.059(2) 0.010(2) -0.003(2) 0.004(2)
C28 0.219(10) 0.160(8) 0.252(11) -0.112(8) 0.102(9) -0.099(7)
C29 0.115(5) 0.218(9) 0.084(4) 0.018(5) -0.012(4) -0.005(6)
C30 0.098(4) 0.128(5) 0.169(7) 0.046(5) 0.039(4) 0.034(4)
B3 0.053(3) 0.079(3) 0.046(2) 0.003(2) 0.0029(19) -0.009(2)
B4 0.047(3) 0.088(4) 0.088(4) 0.009(3) 0.002(2) -0.001(2)
B5 0.052(3) 0.108(4) 0.084(4) 0.045(3) -0.017(2) -0.020(3)
B6 0.063(3) 0.095(4) 0.040(2) 0.006(2) -0.0046(19) -0.033(3)
B7 0.058(3) 0.083(3) 0.062(3) 0.022(2) 0.002(2) -0.022(2)
B8 0.051(3) 0.109(4) 0.066(3) 0.009(3) 0.006(2) -0.012(3)
B9 0.049(3) 0.116(5) 0.093(4) 0.034(4) -0.010(3) -0.014(3)
B10 0.066(3) 0.134(5) 0.057(3) 0.022(3) -0.018(2) -0.048(3)
B11 0.076(3) 0.083(3) 0.072(3) -0.002(3) -0.006(3) -0.041(3)
B12 0.064(3) 0.105(4) 0.068(3) 0.022(3) -0.010(2) -0.035(3)

loop_
_atom_type_symbol
_atom_type_description
_atom_type_scat_dispersion_real
_atom_type_scat_dispersion_imag
_atom_type_scat_source
C C 0.0033 0.0016 'International Tables Vol C Tables 4.2.6.8 and 6.1.1.4'
H H 0.0000 0.0000 'International Tables Vol C Tables 4.2.6.8 and 6.1.1.4'
B B 0.0013 0.0007 'International Tables Vol C Tables 4.2.6.8 and 6.1.1.4'
N N 0.0061 0.0033 'International Tables Vol C Tables 4.2.6.8 and 6.1.1.4'
O O 0.0106 0.0060 'International Tables Vol C Tables 4.2.6.8 and 6.1.1.4'

loop_
_geom_angle_atom_site_label_1
_geom_angle_atom_site_label_2
_geom_angle_atom_site_label_3
_geom_angle
_geom_angle_site_symmetry_1
_geom_angle_site_symmetry_3
_geom_angle_publ_flag
B5 O2 C27 123.8(5) . . ?
C27 O2' B5 137.8(10) . . ?
C27 O2' C28 52.9(6) . . ?
B5 O2' C28 166.5(11) . . ?
C11 N1 C12 127.0(3) . . ?
C19 N2 C20 117.2(4) . . ?
C11 C1 C2 116.5(3) . . ?
C11 C1 B6 121.0(3) . . ?
C2 C1 B6 60.9(2) . . ?
C11 C1 B4 119.2(3) . . ?
C2 C1 B4 111.5(3) . . ?
B6 C1 B4 113.9(3) . . ?
C11 C1 B3 113.1(3) . . ?
C2 C1 B3 61.2(2) . . ?
B6 C1 B3 112.9(3) . . ?
B4 C1 B3 62.4(3) . . ?
C11 C1 B5 123.9(3) . . ?
C2 C1 B5 111.2(3) . . ?
B6 C1 B5 61.7(3) . . ?
B4 C1 B5 63.7(3) . . ?
B3 C1 B5 114.7(3) . . ?
C21 C2 B11 120.5(4) . . ?
C21 C2 C1 120.3(3) . . ?
B11 C2 C1 109.4(3) . . ?
C21 C2 B7 120.9(3) . . ?
B11 C2 B7 62.4(3) . . ?
C1 C2 B7 109.7(3) . . ?
C21 C2 B6 117.8(3) . . ?
B11 C2 B6 62.4(3) . . ?
C1 C2 B6 59.7(2) . . ?
B7 C2 B6 113.3(3) . . ?
C21 C2 B3 119.5(3) . . ?
B11 C2 B3 112.2(3) . . ?
C1 C2 B3 60.5(2) . . ?
B7 C2 B3 61.7(3) . . ?
B6 C2 B3 111.3(3) . . ?
O1 C11 N1 124.9(3) . . ?
O1 C11 C1 120.5(3) . . ?
N1 C11 C1 114.6(3) . . ?
C13 C12 N1 125.2(4) . . ?
C13 C12 C20 120.3(4) . . ?
N1 C12 C20 114.5(3) . . ?
C12 C13 C14 119.5(5) . . ?
C15 C14 C13 121.3(5) . . ?
C14 C15 C16 120.3(4) . . ?
C15 C16 C17 123.5(4) . . ?
C15 C16 C20 119.9(4) . . ?
C17 C16 C20 116.6(4) . . ?
C18 C17 C16 120.1(4) . . ?
C17 C18 C19 118.7(4) . . ?
N2 C19 C18 124.0(5) . . ?
N2 C20 C16 123.3(4) . . ?
N2 C20 C12 118.0(3) . . ?
C16 C20 C12 118.7(4) . . ?
C26 C21 C22 118.1(5) . . ?
C26 C21 C2 120.4(4) . . ?
C22 C21 C2 121.4(4) . . ?
C21 C22 C23 121.1(6) . . ?
C24 C23 C22 121.4(7) . . ?
C23 C24 C25 119.6(6) . . ?
C24 C25 C26 120.7(6) . . ?
C21 C26 C25 119.0(6) . . ?
O2' C27 C29 130.2(8) . . ?
O2 C27 C29 97.8(5) . . ?
O2' C27 C30 108.3(6) . . ?
O2 C27 C30 111.6(5) . . ?
C29 C27 C30 110.4(5) . . ?
O2' C27 C28 84.2(8) . . ?
O2 C27 C28 114.6(6) . . ?
C29 C27 C28 106.2(6) . . ?
C30 C27 C28 114.8(6) . . ?
C27 C28 O2' 42.8(4) . . ?
C1 B3 C2 58.3(2) . . ?
C1 B3 B8 105.2(3) . . ?
C2 B3 B8 105.4(3) . . ?
C1 B3 B7 105.5(3) . . ?
C2 B3 B7 58.4(2) . . ?
B8 B3 B7 60.5(3) . . ?
C1 B3 B4 58.0(3) . . ?
C2 B3 B4 105.6(3) . . ?
B8 B3 B4 61.0(3) . . ?
B7 B3 B4 109.3(3) . . ?
C1 B4 B3 59.6(2) . . ?
C1 B4 B9 105.0(4) . . ?
B3 B4 B9 106.8(4) . . ?
C1 B4 B8 104.6(4) . . ?
B3 B4 B8 58.7(3) . . ?
B9 B4 B8 59.4(3) . . ?
C1 B4 B5 60.4(3) . . ?
B3 B4 B5 109.7(4) . . ?
B9 B4 B5 59.5(3) . . ?
B8 B4 B5 107.8(4) . . ?
O2 B5 B10 114.7(5) . . ?
O2' B5 B10 146.3(6) . . ?
O2 B5 C1 119.6(4) . . ?
O2' B5 C1 109.5(5) . . ?
B10 B5 C1 101.9(4) . . ?
O2 B5 B6 104.0(5) . . ?
O2' B5 B6 131.7(7) . . ?
B10 B5 B6 59.0(3) . . ?
C1 B5 B6 56.8(2) . . ?
O2 B5 B9 138.4(5) . . ?
O2' B5 B9 122.6(7) . . ?
B10 B5 B9 60.3(3) . . ?
C1 B5 B9 101.1(3) . . ?
B6 B5 B9 105.7(4) . . ?
O2 B5 B4 138.7(5) . . ?
O2' B5 B4 101.7(8) . . ?
B10 B5 B4 105.8(3) . . ?
C1 B5 B4 55.9(2) . . ?
B6 B5 B4 103.5(3) . . ?
B9 B5 B4 58.7(3) . . ?
C1 B6 C2 59.4(2) . . ?
C1 B6 B10 106.3(4) . . ?
C2 B6 B10 105.7(3) . . ?
C1 B6 B11 105.7(3) . . ?
C2 B6 B11 58.1(2) . . ?
B10 B6 B11 59.7(3) . . ?
C1 B6 B5 61.5(3) . . ?
C2 B6 B5 109.8(3) . . ?
B10 B6 B5 60.2(3) . . ?
B11 B6 B5 109.3(4) . . ?
C2 B7 B11 58.1(2) . . ?
C2 B7 B3 59.9(2) . . ?
B11 B7 B3 107.4(3) . . ?
C2 B7 B12 104.8(3) . . ?
B11 B7 B12 59.9(3) . . ?
B3 B7 B12 106.5(4) . . ?
C2 B7 B8 105.4(3) . . ?
B11 B7 B8 107.2(4) . . ?
B3 B7 B8 59.1(3) . . ?
B12 B7 B8 59.3(3) . . ?
B3 B8 B12 108.3(4) . . ?
B3 B8 B9 108.5(3) . . ?
B12 B8 B9 59.7(3) . . ?
B3 B8 B7 60.4(3) . . ?
B12 B8 B7 60.3(3) . . ?
B9 B8 B7 108.5(4) . . ?
B3 B8 B4 60.2(3) . . ?
B12 B8 B4 107.8(4) . . ?
B9 B8 B4 60.1(3) . . ?
B7 B8 B4 108.6(3) . . ?
B12 B9 B8 59.7(3) . . ?
B12 B9 B4 108.1(4) . . ?
B8 B9 B4 60.5(3) . . ?
B12 B9 B10 59.7(4) . . ?
B8 B9 B10 107.3(4) . . ?
B4 B9 B10 107.4(4) . . ?
B12 B9 B5 108.8(5) . . ?
B8 B9 B5 110.5(3) . . ?
B4 B9 B5 61.8(3) . . ?
B10 B9 B5 59.2(3) . . ?
B11 B10 B6 60.5(3) . . ?
B11 B10 B12 60.3(3) . . ?
B6 B10 B12 108.0(3) . . ?
B11 B10 B5 110.6(3) . . ?
B6 B10 B5 60.8(3) . . ?
B12 B10 B5 109.3(4) . . ?
B11 B10 B9 107.5(4) . . ?
B6 B10 B9 107.2(4) . . ?
B12 B10 B9 59.1(3) . . ?
B5 B10 B9 60.5(4) . . ?
C2 B11 B10 106.9(4) . . ?
C2 B11 B7 59.5(2) . . ?
B10 B11 B7 109.4(4) . . ?
C2 B11 B6 59.5(2) . . ?
B10 B11 B6 59.8(3) . . ?
B7 B11 B6 108.5(3) . . ?
C2 B11 B12 106.1(4) . . ?
B10 B11 B12 60.3(3) . . ?
B7 B11 B12 60.3(3) . . ?
B6 B11 B12 107.5(4) . . ?
B9 B12 B8 60.6(3) . . ?
B9 B12 B10 61.2(4) . . ?
B8 B12 B10 109.2(4) . . ?
B9 B12 B11 108.5(4) . . ?
B8 B12 B11 107.9(3) . . ?
B10 B12 B11 59.4(3) . . ?
B9 B12 B7 109.2(4) . . ?
B8 B12 B7 60.3(3) . . ?
B10 B12 B7 108.2(3) . . ?
B11 B12 B7 59.7(3) . . ?

loop_
_geom_bond_atom_site_label_1
_geom_bond_atom_site_label_2
_geom_bond_distance
_geom_bond_site_symmetry_2
_geom_bond_publ_flag
O1 C11 1.202(4) . ?
O2 B5 1.418(8) . ?
O2 C27 1.478(8) . ?
O2' C27 1.300(9) . ?
O2' B5 1.438(11) . ?
O2' C28 1.903(15) . ?
N1 C11 1.336(5) . ?
N1 C12 1.408(5) . ?
N2 C19 1.313(5) . ?
N2 C20 1.359(5) . ?
C1 C11 1.521(5) . ?
C1 C2 1.692(5) . ?
C1 B6 1.698(6) . ?
C1 B4 1.699(6) . ?
C1 B3 1.729(5) . ?
C1 B5 1.783(6) . ?
C2 C21 1.510(6) . ?
C2 B11 1.691(6) . ?
C2 B7 1.715(6) . ?
C2 B6 1.717(5) . ?
C2 B3 1.742(6) . ?
C12 C13 1.362(6) . ?
C12 C20 1.428(6) . ?
C13 C14 1.410(6) . ?
C14 C15 1.354(7) . ?
C15 C16 1.391(6) . ?
C16 C17 1.404(6) . ?
C16 C20 1.405(5) . ?
C17 C18 1.356(7) . ?
C18 C19 1.394(6) . ?
C21 C26 1.377(7) . ?
C21 C22 1.382(6) . ?
C22 C23 1.386(7) . ?
C23 C24 1.318(9) . ?
C24 C25 1.370(10) . ?
C25 C26 1.419(8) . ?
C27 C29 1.519(7) . ?
C27 C30 1.524(7) . ?
C27 C28 1.526(9) . ?
B3 B8 1.750(7) . ?
B3 B7 1.772(7) . ?
B3 B4 1.777(7) . ?
B4 B9 1.784(8) . ?
B4 B8 1.791(8) . ?
B4 B5 1.839(8) . ?
B5 B10 1.775(9) . ?
B5 B6 1.787(9) . ?
B5 B9 1.798(7) . ?
B6 B10 1.754(7) . ?
B6 B11 1.767(7) . ?
B7 B11 1.764(7) . ?
B7 B12 1.775(7) . ?
B7 B8 1.775(8) . ?
B8 B12 1.757(8) . ?
B8 B9 1.772(8) . ?
B9 B12 1.756(9) . ?
B9 B10 1.794(10) . ?
B10 B11 1.752(9) . ?
B10 B12 1.768(7) . ?
B11 B12 1.768(9) . ?
